data_2014699
loop_
_publ_author_name
'Esterhuysen, Catharine'
'Bredenkamp, Martin W.'
'Lloyd, Gareth O.'

_publ_section_title
;
 Resolution of
 (<i>S</i>,<i>S</i>)-4-(2,2,4-trimethylchroman-4-yl)phenyl camphanate
 and its 4-chromanyl epimer by crystallization
;
_journal_issue 1
_journal_name_full 'Acta Crystallographica Section C'
_journal_page_first o32
_journal_page_last o34
_journal_paper_doi 10.1107/S0108270104029671
_journal_volume 61
_journal_year 2005
_chemical_formula_iupac 'C28 H32 O5'
_chemical_formula_moiety 'C28 H32 O5'
_chemical_formula_sum 'C28 H32 O5'
_chemical_formula_weight 448.54
_chemical_name_common
;
(S,S)-4-(2,2,4-trimethylchroman-4-yl)phenyl camphanate
;
_chemical_name_systematic
;
(S,S)-4-(2,2,4-trimethylchroman-4-yl)phenyl
4,7,7-trimethyl-3-oxo-2-oxobicyclo[2.2.1]heptane-1-carboxylate
;
_space_group_IT_number 19
_symmetry_cell_setting orthorhombic
_symmetry_space_group_name_Hall 'P 2ac 2ab'
_symmetry_space_group_name_H-M 'P 21 21 21'
_atom_sites_solution_hydrogens geom
_atom_sites_solution_primary direct
_atom_sites_solution_secondary difmap
_audit_creation_method SHELXL97
_cell_angle_alpha 90.00
_cell_angle_beta 90.00
_cell_angle_gamma 90.00
_cell_formula_units_Z 4
_cell_length_a 7.398(2)
_cell_length_b 8.413(2)
_cell_length_c 38.628(11)
_cell_measurement_reflns_used 4712
_cell_measurement_temperature 100(2)
_cell_measurement_theta_max 26
_cell_measurement_theta_min 2.5
_cell_volume 2404.2(11)
_computing_cell_refinement 'SAINT (Bruker, 2002)'
_computing_data_collection 'SMART (Bruker, 2001)'
_computing_data_reduction SAINT
_computing_molecular_graphics 'XSEED (Barbour, 2001)'
_computing_publication_material XSEED
_computing_structure_refinement 'SHELXL97 (Sheldrick, 1997)'
_computing_structure_solution 'SHELXS97 (Sheldrick, 1997)'
_diffrn_ambient_temperature 100(2)
_diffrn_measured_fraction_theta_full 0.999
_diffrn_measured_fraction_theta_max 0.999
_diffrn_measurement_device_type 'Bruker SMART APEX CCD area-detector'
_diffrn_measurement_method \w
_diffrn_radiation_monochromator graphite
_diffrn_radiation_source 'fine-focus sealed tube'
_diffrn_radiation_type MoK\a
_diffrn_radiation_wavelength 0.71073
_diffrn_reflns_av_R_equivalents 0.0547
_diffrn_reflns_av_sigmaI/netI 0.0484
_diffrn_reflns_limit_h_max 8
_diffrn_reflns_limit_h_min -9
_diffrn_reflns_limit_k_max 7
_diffrn_reflns_limit_k_min -10
_diffrn_reflns_limit_l_max 43
_diffrn_reflns_limit_l_min -47
_diffrn_reflns_number 13603
_diffrn_reflns_theta_full 26.00
_diffrn_reflns_theta_max 26.00
_diffrn_reflns_theta_min 2.48
_exptl_absorpt_coefficient_mu 0.084
_exptl_absorpt_correction_T_max 0.98
_exptl_absorpt_correction_T_min 0.97
_exptl_absorpt_correction_type multi-scan
_exptl_absorpt_process_details '(SADABS; Sheldrick, 2002)'
_exptl_crystal_colour colourless
_exptl_crystal_density_diffrn 1.239
_exptl_crystal_density_meas ?
_exptl_crystal_density_method 'not measured'
_exptl_crystal_description prism
_exptl_crystal_F_000 960
_exptl_crystal_size_max 0.27
_exptl_crystal_size_mid 0.24
_exptl_crystal_size_min 0.19
_refine_diff_density_max 0.197
_refine_diff_density_min -0.200
_refine_ls_abs_structure_details 'Flack (1983) with how many Friedel pairs'
_refine_ls_abs_structure_Flack 0(10)
_refine_ls_extinction_method none
_refine_ls_goodness_of_fit_ref 1.123
_refine_ls_hydrogen_treatment constr
_refine_ls_matrix_type full
_refine_ls_number_parameters 304
_refine_ls_number_reflns 2743
_refine_ls_number_restraints 0
_refine_ls_restrained_S_all 1.123
_refine_ls_R_factor_all 0.0531
_refine_ls_R_factor_gt 0.0385
_refine_ls_shift/su_max 0.001
_refine_ls_shift/su_mean 0.000
_refine_ls_structure_factor_coef Fsqd
_refine_ls_weighting_details 'calc w = 1/[\s^2^(Fo^2^)+(0.0356P)^2^+0.0289P] where P=(Fo^2^+2Fc^2^)/3'
_refine_ls_weighting_scheme calc
_refine_ls_wR_factor_gt 0.0777
_refine_ls_wR_factor_ref 0.0820
_reflns_number_gt 2258
_reflns_number_total 2743
_reflns_threshold_expression I>2\s(I)
_cod_data_source_file hj1032.cif
_cod_data_source_block I
_cod_depositor_comments
;
The following automatic conversions were performed:

'_exptl_crystal_density_meas' value 'not measured' was changed to '?'
- the value is perceived as not measured.

Automatic conversion script
Id: cif_fix_values 3008 2015-01-20 13:52:24Z robertas 
;
_cod_original_cell_volume 2404.3(12)
_cod_database_code 2014699
_cod_database_fobs_code 2014699

loop_
_symmetry_equiv_pos_as_xyz
'x, y, z'
'-x+1/2, -y, z+1/2'
'x+1/2, -y+1/2, -z'
'-x, y+1/2, -z+1/2'

loop_
_atom_site_label
_atom_site_fract_x
_atom_site_fract_y
_atom_site_fract_z
_atom_site_U_iso_or_equiv
_atom_site_adp_type
_atom_site_calc_flag
_atom_site_refinement_flags
_atom_site_occupancy
_atom_site_disorder_assembly
_atom_site_disorder_group
_atom_site_type_symbol
O1 0.7461(2) -0.0724(2) 0.54149(4) 0.0314(4) Uani d . 1 . . O
O2 0.7800(2) 0.1499(2) 0.73014(4) 0.0245(4) Uani d . 1 . . O
O3 0.6943(2) 0.4046(2) 0.73977(4) 0.0280(4) Uani d . 1 . . O
O4 0.8157(2) 0.39592(18) 0.80588(4) 0.0195(4) Uani d . 1 . . O
O5 0.8294(2) 0.4380(2) 0.86334(4) 0.0255(4) Uani d . 1 . . O
C1 0.8362(3) 0.0690(3) 0.54357(6) 0.0235(6) Uani d . 1 . . C
C2 0.9931(4) 0.0783(4) 0.52341(6) 0.0320(7) Uani d . 1 . . C
H25 1.0324 -0.0105 0.5112 0.038 Uiso calc R 1 . . H
C3 1.0890(4) 0.2172(4) 0.52148(6) 0.0332(7) Uani d . 1 . . C
H27 1.1925 0.2223 0.5079 0.040 Uiso calc R 1 . . H
C4 1.0330(3) 0.3501(3) 0.53965(6) 0.0302(6) Uani d . 1 . . C
H32 1.0972 0.4449 0.5382 0.036 Uiso calc R 1 . . H
C5 0.8793(3) 0.3389(3) 0.55998(6) 0.0261(6) Uani d . 1 . . C
H29 0.8417 0.4282 0.5722 0.031 Uiso calc R 1 . . H
C6 0.7788(3) 0.2001(3) 0.56290(6) 0.0195(6) Uani d . 1 . . C
C7 0.6093(3) 0.1908(3) 0.58540(6) 0.0194(5) Uani d . 1 . . C
C8 0.4951(3) 0.3425(3) 0.58104(6) 0.0253(6) Uani d . 1 . . C
H26A 0.4793 0.3645 0.5568 0.038 Uiso calc R 1 . . H
H26B 0.5558 0.4303 0.5919 0.038 Uiso calc R 1 . . H
H26C 0.3791 0.3274 0.5917 0.038 Uiso calc R 1 . . H
C9 0.4954(3) 0.0511(3) 0.57215(6) 0.0215(6) Uani d . 1 . . C
H28A 0.4014 0.0294 0.5890 0.026 Uiso calc R 1 . . H
H28B 0.4364 0.0836 0.5509 0.026 Uiso calc R 1 . . H
C10 0.5978(3) -0.1027(3) 0.56523(6) 0.0258(6) Uani d . 1 . . C
C11 0.6760(4) -0.1793(3) 0.59765(7) 0.0348(7) Uani d . 1 . . C
H30A 0.7703 -0.1131 0.6068 0.052 Uiso calc R 1 . . H
H30B 0.7247 -0.2818 0.5919 0.052 Uiso calc R 1 . . H
H30C 0.5824 -0.1913 0.6147 0.052 Uiso calc R 1 . . H
C12 0.4780(4) -0.2198(3) 0.54623(7) 0.0382(7) Uani d . 1 . . C
H33A 0.5459 -0.3141 0.5410 0.057 Uiso calc R 1 . . H
H33B 0.4357 -0.1726 0.5251 0.057 Uiso calc R 1 . . H
H33C 0.3766 -0.2470 0.5605 0.057 Uiso calc R 1 . . H
C13 0.6576(3) 0.1758(3) 0.62422(6) 0.0179(5) Uani d . 1 . . C
C14 0.8353(3) 0.1798(3) 0.63627(6) 0.0202(5) Uani d . 1 . . C
H15 0.9299 0.1880 0.6205 0.024 Uiso calc R 1 . . H
C15 0.8730(3) 0.1719(3) 0.67134(6) 0.0208(5) Uani d . 1 . . C
H16 0.9921 0.1738 0.6790 0.025 Uiso calc R 1 . . H
C16 0.7344(3) 0.1612(3) 0.69456(6) 0.0206(5) Uani d . 1 . . C
C17 0.5573(3) 0.1521(3) 0.68394(6) 0.0246(6) Uani d . 1 . . C
H22 0.4644 0.1403 0.7000 0.030 Uiso calc R 1 . . H
C18 0.5202(3) 0.1609(3) 0.64872(6) 0.0234(6) Uani d . 1 . . C
H12 0.4007 0.1567 0.6413 0.028 Uiso calc R 1 . . H
C19 0.7613(3) 0.2839(3) 0.74965(6) 0.0203(5) Uani d . 1 . . C
C20 0.8431(3) 0.2538(3) 0.78465(6) 0.0179(5) Uani d . 1 . . C
C21 0.8393(3) 0.3476(3) 0.83958(6) 0.0203(5) Uani d . 1 . . C
C22 0.8803(3) 0.1715(3) 0.83888(6) 0.0204(5) Uani d . 1 . . C
C23 0.8562(3) 0.0898(3) 0.87344(6) 0.0267(6) Uani d . 1 . . C
H1A 0.7321 0.0970 0.8805 0.040 Uiso calc R 1 . . H
H1B 0.9315 0.1404 0.8904 0.040 Uiso calc R 1 . . H
H1C 0.8899 -0.0200 0.8714 0.040 Uiso calc R 1 . . H
C24 1.0734(3) 0.1642(3) 0.82325(6) 0.0216(6) Uani d . 1 . . C
H13A 1.1553 0.2337 0.8357 0.026 Uiso calc R 1 . . H
H13B 1.1206 0.0566 0.8239 0.026 Uiso calc R 1 . . H
C25 1.0473(3) 0.2214(3) 0.78539(6) 0.0207(6) Uani d . 1 . . C
H21A 1.1163 0.3171 0.7807 0.025 Uiso calc R 1 . . H
H21B 1.0810 0.1397 0.7689 0.025 Uiso calc R 1 . . H
C26 0.7596(3) 0.1213(3) 0.80769(6) 0.0189(5) Uani d . 1 . . C
C27 0.5563(3) 0.1452(3) 0.81403(6) 0.0237(6) Uani d . 1 . . C
H20A 0.5152 0.0706 0.8311 0.036 Uiso calc R 1 . . H
H20B 0.4915 0.1285 0.7928 0.036 Uiso calc R 1 . . H
H20C 0.5351 0.2515 0.8221 0.036 Uiso calc R 1 . . H
C28 0.7910(3) -0.0487(3) 0.79516(6) 0.0230(6) Uani d . 1 . . C
H17A 0.7655 -0.1216 0.8136 0.035 Uiso calc R 1 . . H
H17B 0.9145 -0.0606 0.7880 0.035 Uiso calc R 1 . . H
H17C 0.7126 -0.0706 0.7759 0.035 Uiso calc R 1 . . H

loop_
_atom_site_aniso_label
_atom_site_aniso_U_11
_atom_site_aniso_U_22
_atom_site_aniso_U_33
_atom_site_aniso_U_12
_atom_site_aniso_U_13
_atom_site_aniso_U_23
O1 0.0431(11) 0.0225(10) 0.0285(10) 0.0013(9) 0.0088(9) -0.0054(8)
O2 0.0379(10) 0.0196(9) 0.0159(8) 0.0049(8) -0.0035(8) -0.0026(7)
O3 0.0398(11) 0.0211(10) 0.0232(9) 0.0058(9) -0.0072(8) -0.0006(8)
O4 0.0242(9) 0.0175(9) 0.0167(8) 0.0006(8) -0.0013(7) -0.0024(7)
O5 0.0269(9) 0.0280(10) 0.0217(9) -0.0013(9) -0.0003(8) -0.0101(8)
C1 0.0311(14) 0.0251(15) 0.0144(12) 0.0045(13) -0.0048(11) 0.0011(11)
C2 0.0342(16) 0.0424(18) 0.0193(13) 0.0083(15) 0.0020(12) -0.0021(13)
C3 0.0249(15) 0.055(2) 0.0192(14) 0.0014(14) -0.0008(12) 0.0097(13)
C4 0.0289(14) 0.0354(17) 0.0263(15) -0.0097(13) -0.0061(12) 0.0096(13)
C5 0.0275(13) 0.0282(15) 0.0226(13) -0.0020(13) -0.0012(11) 0.0044(12)
C6 0.0219(12) 0.0235(14) 0.0131(12) 0.0031(11) -0.0035(10) 0.0006(10)
C7 0.0224(12) 0.0183(13) 0.0174(12) 0.0004(11) -0.0020(10) -0.0001(10)
C8 0.0288(13) 0.0259(14) 0.0213(13) 0.0039(13) -0.0011(11) -0.0002(11)
C9 0.0237(13) 0.0254(15) 0.0152(12) -0.0030(12) -0.0027(11) 0.0012(10)
C10 0.0382(15) 0.0199(14) 0.0192(13) -0.0033(12) -0.0016(12) -0.0019(11)
C11 0.0539(18) 0.0213(15) 0.0293(14) 0.0020(15) -0.0082(14) 0.0022(12)
C12 0.0601(19) 0.0258(16) 0.0286(15) -0.0107(15) -0.0091(15) -0.0025(12)
C13 0.0234(12) 0.0133(12) 0.0169(12) 0.0002(11) 0.0011(10) -0.0017(10)
C14 0.0232(12) 0.0180(13) 0.0194(12) -0.0002(11) 0.0018(11) -0.0002(11)
C15 0.0222(13) 0.0184(13) 0.0218(13) 0.0012(12) -0.0043(10) -0.0016(10)
C16 0.0319(14) 0.0156(12) 0.0142(12) 0.0022(12) -0.0037(11) -0.0018(10)
C17 0.0296(14) 0.0234(15) 0.0209(13) 0.0032(12) 0.0025(11) -0.0005(11)
C18 0.0217(13) 0.0241(14) 0.0243(14) 0.0008(12) -0.0023(11) -0.0024(11)
C19 0.0208(12) 0.0189(13) 0.0213(13) -0.0001(11) 0.0034(11) -0.0014(10)
C20 0.0222(12) 0.0157(13) 0.0157(12) 0.0017(11) -0.0006(11) -0.0034(10)
C21 0.0138(11) 0.0288(14) 0.0184(13) -0.0024(12) 0.0007(10) -0.0008(11)
C22 0.0207(12) 0.0245(14) 0.0159(12) -0.0005(11) -0.0005(10) 0.0018(11)
C23 0.0301(14) 0.0306(15) 0.0194(13) 0.0008(13) 0.0018(11) 0.0023(11)
C24 0.0183(12) 0.0266(14) 0.0200(13) 0.0027(12) 0.0000(10) -0.0014(11)
C25 0.0211(13) 0.0228(14) 0.0181(13) -0.0013(11) 0.0017(10) -0.0002(10)
C26 0.0188(12) 0.0225(14) 0.0154(12) 0.0022(10) -0.0002(10) 0.0003(10)
C27 0.0196(12) 0.0247(15) 0.0268(14) -0.0009(11) 0.0009(11) -0.0047(11)
C28 0.0294(14) 0.0201(13) 0.0196(13) -0.0011(11) 0.0004(11) 0.0000(10)

loop_
_atom_type_symbol
_atom_type_description
_atom_type_scat_dispersion_real
_atom_type_scat_dispersion_imag
_atom_type_scat_source
C C 0.0033 0.0016 'International Tables Vol C Tables 4.2.6.8 and 6.1.1.4'
H H 0.0000 0.0000 'International Tables Vol C Tables 4.2.6.8 and 6.1.1.4'
O O 0.0106 0.0060 'International Tables Vol C Tables 4.2.6.8 and 6.1.1.4'

loop_
_geom_angle_atom_site_label_1
_geom_angle_atom_site_label_2
_geom_angle_atom_site_label_3
_geom_angle
C1 O1 C10 118.97(18)
C19 O2 C16 117.12(18)
C21 O4 C20 105.76(17)
O1 C1 C2 114.9(2)
O1 C1 C6 124.8(2)
C2 C1 C6 120.3(2)
C3 C2 C1 120.5(3)
C3 C2 H25 119.7
C1 C2 H25 119.7
C2 C3 C4 120.4(2)
C2 C3 H27 119.8
C4 C3 H27 119.8
C3 C4 C5 118.6(3)
C3 C4 H32 120.7
C5 C4 H32 120.7
C4 C5 C6 122.9(3)
C4 C5 H29 118.6
C6 C5 H29 118.6
C5 C6 C1 117.2(2)
C5 C6 C7 121.9(2)
C1 C6 C7 120.8(2)
C6 C7 C9 107.49(19)
C6 C7 C8 110.21(19)
C9 C7 C8 107.30(18)
C6 C7 C13 111.47(18)
C9 C7 C13 112.83(19)
C8 C7 C13 107.48(18)
C7 C8 H26A 109.5
C7 C8 H26B 109.5
H26A C8 H26B 109.5
C7 C8 H26C 109.5
H26A C8 H26C 109.5
H26B C8 H26C 109.5
C10 C9 C7 115.89(19)
C10 C9 H28A 108.3
C7 C9 H28A 108.3
C10 C9 H28B 108.3
C7 C9 H28B 108.3
H28A C9 H28B 107.4
O1 C10 C12 104.5(2)
O1 C10 C11 107.8(2)
C12 C10 C11 110.2(2)
O1 C10 C9 109.7(2)
C12 C10 C9 110.3(2)
C11 C10 C9 113.8(2)
C10 C11 H30A 109.5
C10 C11 H30B 109.5
H30A C11 H30B 109.5
C10 C11 H30C 109.5
H30A C11 H30C 109.5
H30B C11 H30C 109.5
C10 C12 H33A 109.5
C10 C12 H33B 109.5
H33A C12 H33B 109.5
C10 C12 H33C 109.5
H33A C12 H33C 109.5
H33B C12 H33C 109.5
C18 C13 C14 117.6(2)
C18 C13 C7 119.8(2)
C14 C13 C7 122.6(2)
C15 C14 C13 121.0(2)
C15 C14 H15 119.5
C13 C14 H15 119.5
C16 C15 C14 119.7(2)
C16 C15 H16 120.2
C14 C15 H16 120.2
C15 C16 C17 121.6(2)
C15 C16 O2 117.5(2)
C17 C16 O2 120.8(2)
C16 C17 C18 118.5(2)
C16 C17 H22 120.7
C18 C17 H22 120.7
C17 C18 C13 121.7(2)
C17 C18 H12 119.2
C13 C18 H12 119.2
O3 C19 O2 124.7(2)
O3 C19 C20 126.8(2)
O2 C19 C20 108.50(19)
O4 C20 C19 108.12(18)
O4 C20 C25 105.71(19)
C19 C20 C25 116.3(2)
O4 C20 C26 102.11(17)
C19 C20 C26 118.4(2)
C25 C20 C26 104.66(19)
O5 C21 O4 122.1(2)
O5 C21 C22 130.5(2)
O4 C21 C22 107.33(19)
C23 C22 C21 113.9(2)
C23 C22 C24 115.7(2)
C21 C22 C24 103.3(2)
C23 C22 C26 119.5(2)
C21 C22 C26 99.45(19)
C24 C22 C26 102.48(18)
C22 C23 H1A 109.5
C22 C23 H1B 109.5
H1A C23 H1B 109.5
C22 C23 H1C 109.5
H1A C23 H1C 109.5
H1B C23 H1C 109.5
C25 C24 C22 103.85(18)
C25 C24 H13A 111.0
C22 C24 H13A 111.0
C25 C24 H13B 111.0
C22 C24 H13B 111.0
H13A C24 H13B 109.0
C20 C25 C24 101.26(18)
C20 C25 H21A 111.5
C24 C25 H21A 111.5
C20 C25 H21B 111.5
C24 C25 H21B 111.5
H21A C25 H21B 109.3
C28 C26 C27 108.8(2)
C28 C26 C20 115.44(19)
C27 C26 C20 112.7(2)
C28 C26 C22 114.3(2)
C27 C26 C22 113.7(2)
C20 C26 C22 91.20(18)
C26 C27 H20A 109.5
C26 C27 H20B 109.5
H20A C27 H20B 109.5
C26 C27 H20C 109.5
H20A C27 H20C 109.5
H20B C27 H20C 109.5
C26 C28 H17A 109.5
C26 C28 H17B 109.5
H17A C28 H17B 109.5
C26 C28 H17C 109.5
H17A C28 H17C 109.5
H17B C28 H17C 109.5

loop_
_geom_bond_atom_site_label_1
_geom_bond_atom_site_label_2
_geom_bond_site_symmetry_2
_geom_bond_distance
_geom_bond_publ_flag
O1 C1 . 1.366(3) ?
O1 C10 . 1.453(3) ?
O2 C19 . 1.363(3) ?
O2 C16 . 1.419(3) ?
O3 C19 . 1.193(3) ?
O4 C21 . 1.375(3) ?
O4 C20 . 1.464(3) ?
O5 C21 . 1.194(3) ?
C1 C2 . 1.400(4) ?
C1 C6 . 1.398(3) ?
C2 C3 . 1.369(4) ?
C2 H25 . 0.9300 ?
C3 C4 . 1.383(4) ?
C3 H27 . 0.9300 ?
C4 C5 . 1.385(3) ?
C4 H32 . 0.9300 ?
C5 C6 . 1.388(3) ?
C5 H29 . 0.9300 ?
C6 C7 . 1.528(3) ?
C7 C9 . 1.534(3) ?
C7 C8 . 1.540(3) ?
C7 C13 . 1.547(3) ?
C8 H26A . 0.9600 ?
C8 H26B . 0.9600 ?
C8 H26C . 0.9600 ?
C9 C10 . 1.523(4) ?
C9 H28A . 0.9700 ?
C9 H28B . 0.9700 ?
C10 C12 . 1.514(4) ?
C10 C11 . 1.523(3) ?
C11 H30A . 0.9600 ?
C11 H30B . 0.9600 ?
C11 H30C . 0.9600 ?
C12 H33A . 0.9600 ?
C12 H33B . 0.9600 ?
C12 H33C . 0.9600 ?
C13 C18 . 1.395(3) ?
C13 C14 . 1.396(3) ?
C14 C15 . 1.384(3) ?
C14 H15 . 0.9300 ?
C15 C16 . 1.366(3) ?
C15 H16 . 0.9300 ?
C16 C17 . 1.375(3) ?
C17 C18 . 1.390(3) ?
C17 H22 . 0.9300 ?
C18 H12 . 0.9300 ?
C19 C20 . 1.503(3) ?
C20 C25 . 1.535(3) ?
C20 C26 . 1.554(3) ?
C21 C22 . 1.513(4) ?
C22 C23 . 1.512(3) ?
C22 C24 . 1.553(3) ?
C22 C26 . 1.557(3) ?
C23 H1A . 0.9600 ?
C23 H1B . 0.9600 ?
C23 H1C . 0.9600 ?
C24 C25 . 1.552(3) ?
C24 H13A . 0.9700 ?
C24 H13B . 0.9700 ?
C25 H21A . 0.9700 ?
C25 H21B . 0.9700 ?
C26 C28 . 1.528(3) ?
C26 C27 . 1.538(3) ?
C27 H20A . 0.9600 ?
C27 H20B . 0.9600 ?
C27 H20C . 0.9600 ?
C28 H17A . 0.9600 ?
C28 H17B . 0.9600 ?
C28 H17C . 0.9600 ?

loop_
_geom_torsion_atom_site_label_1
_geom_torsion_atom_site_label_2
_geom_torsion_atom_site_label_3
_geom_torsion_atom_site_label_4
_geom_torsion
O4 C20 C19 O2 -177.68(17)
C20 C19 O2 C16 -171.26(19)
C14 C13 C7 C6 3.3(3)
C13 C7 C6 C5 -77.6(3)
C13 C7 C9 C10 -77.2(3)

loop_
_cod_related_entry_id
_cod_related_entry_database
_cod_related_entry_code
1 ChemSpider 21181191
